data_7057037
loop_
_publ_author_name
'Grounds, Olivia'
'Zeller, Matthias'
'Rosokha, Sergiy V.'

_publ_section_title
;
 Structural preferences in strong anion--\p and halogen-bonded complexes:
 \p- and \s-holes vs. frontier orbitals interaction
;
_journal_issue 13
_journal_name_full 'New Journal of Chemistry'
_journal_page_first 10572
_journal_paper_doi 10.1039/C7NJ04843B
_journal_volume 42
_journal_year 2018
_chemical_formula_sum 'C21 H36 Br8 K N3 O6 S'
_chemical_formula_weight 1136.97
_space_group_crystal_system triclinic
_space_group_IT_number 2
_space_group_name_Hall '-P 1'
_space_group_name_H-M_alt 'P -1'
_symmetry_space_group_name_Hall '-P 1'
_symmetry_space_group_name_H-M 'P -1'
_atom_sites_solution_hydrogens geom
_atom_sites_solution_primary direct
_atom_sites_solution_secondary difmap
_audit_creation_method SHELXL-2017/1
_audit_update_record
;
2017-11-10 deposited with the CCDC.
2018-02-19 downloaded from the CCDC.
;
_cell_angle_alpha 104.596(3)
_cell_angle_beta 96.894(2)
_cell_angle_gamma 104.555(3)
_cell_formula_units_Z 2
_cell_length_a 10.3728(7)
_cell_length_b 13.0176(9)
_cell_length_c 14.4077(9)
_cell_measurement_reflns_used 9886
_cell_measurement_temperature 150(2)
_cell_measurement_theta_max 33.1963
_cell_measurement_theta_min 2.9798
_cell_volume 1787.0(2)
_computing_cell_refinement 'SAINT V8.37A (Bruker, 2016)'
_computing_data_collection 'Apex3 v2016.9-0 (Bruker, 2016)'
_computing_data_reduction 'SAINT V8.37A (Bruker, 2016)'
_computing_structure_refinement
;  
SHELXL-2017/1 (Sheldrick, 2017), 
SHELXLE Rev859 (H\"ubschle et al., 2011)
;
_computing_structure_solution 'SHELXS-97 (Sheldrick, 2008)'
_diffrn_ambient_temperature 150(2)
_diffrn_measured_fraction_theta_full 0.995
_diffrn_measured_fraction_theta_max 0.971
_diffrn_measurement_device_type 'Bruker AXS D8 Quest CMOS diffractometer'
_diffrn_measurement_method 'omega and phi scans'
_diffrn_radiation_monochromator 'Triumph curved graphite crystal'
_diffrn_radiation_type MoK\a
_diffrn_radiation_wavelength 0.71073
_diffrn_reflns_av_R_equivalents 0.0509
_diffrn_reflns_av_unetI/netI 0.0643
_diffrn_reflns_Laue_measured_fraction_full 0.995
_diffrn_reflns_Laue_measured_fraction_max 0.971
_diffrn_reflns_limit_h_max 14
_diffrn_reflns_limit_h_min -15
_diffrn_reflns_limit_k_max 19
_diffrn_reflns_limit_k_min -20
_diffrn_reflns_limit_l_max 22
_diffrn_reflns_limit_l_min -22
_diffrn_reflns_number 44229
_diffrn_reflns_point_group_measured_fraction_full 0.995
_diffrn_reflns_point_group_measured_fraction_max 0.971
_diffrn_reflns_theta_full 25.242
_diffrn_reflns_theta_max 33.257
_diffrn_reflns_theta_min 2.963
_diffrn_source 'sealed tube X-ray source'
_exptl_absorpt_coefficient_mu 9.189
_exptl_absorpt_correction_T_max 0.7465
_exptl_absorpt_correction_T_min 0.4367
_exptl_absorpt_correction_type multi-scan
_exptl_absorpt_process_details
;
 SADABS 2016/2: Krause, L., Herbst-Irmer, R., Sheldrick G.M. & Stalke D.,
 J. Appl. Cryst. 48 (2015) 3-10
;
_exptl_crystal_colour colourless
_exptl_crystal_density_diffrn 2.113
_exptl_crystal_description block
_exptl_crystal_F_000 1092
_exptl_crystal_size_max 0.570
_exptl_crystal_size_mid 0.440
_exptl_crystal_size_min 0.350
_refine_diff_density_max 1.415
_refine_diff_density_min -1.486
_refine_diff_density_rms 0.174
_refine_ls_extinction_coef 0.0029(2)
_refine_ls_extinction_expression Fc^*^=kFc[1+0.001xFc^2^\l^3^/sin(2\q)]^-1/4^
_refine_ls_extinction_method 'SHELXL-2017/1 (Sheldrick 2017)'
_refine_ls_goodness_of_fit_ref 1.026
_refine_ls_hydrogen_treatment constr
_refine_ls_matrix_type full
_refine_ls_number_parameters 362
_refine_ls_number_reflns 13335
_refine_ls_number_restraints 0
_refine_ls_restrained_S_all 1.026
_refine_ls_R_factor_all 0.0724
_refine_ls_R_factor_gt 0.0381
_refine_ls_shift/su_max 0.001
_refine_ls_shift/su_mean 0.000
_refine_ls_structure_factor_coef Fsqd
_refine_ls_weighting_details 'w=1/[\s^2^(Fo^2^)+(0.0406P)^2^] where P=(Fo^2^+2Fc^2^)/3'
_refine_ls_weighting_scheme calc
_refine_ls_wR_factor_gt 0.0800
_refine_ls_wR_factor_ref 0.0898
_reflns_Friedel_coverage 0.000
_reflns_number_gt 9284
_reflns_number_total 13335
_reflns_threshold_expression 'I > 2\s(I)'
_cod_data_source_file c7nj04843b2.cif
_cod_data_source_block RS26_0m
_cod_depositor_comments 'Adding full bibliography for 7057037--7057043.cif.'
_cod_database_code 7057037
_shelx_shelxl_version_number 2017/1
_shelx_space_group_comment
;
The symmetry employed for this shelxl refinement is uniquely defined
by the following loop, which should always be used as a source of
symmetry information in preference to the above space-group names.
They are only intended as comments.
;
_shelx_estimated_absorpt_t_min 0.077
_shelx_estimated_absorpt_t_max 0.141

loop_
_space_group_symop_operation_xyz
'x, y, z'
'-x, -y, -z'

loop_
_atom_site_label
_atom_site_type_symbol
_atom_site_fract_x
_atom_site_fract_y
_atom_site_fract_z
_atom_site_U_iso_or_equiv
_atom_site_adp_type
_atom_site_occupancy
_atom_site_site_symmetry_order
_atom_site_calc_flag
_atom_site_refinement_flags_posn
_atom_site_refinement_flags_adp
C1 C 0.1624(3) 0.2114(2) 0.4596(2) 0.0159(5) Uani 1 1 d . .
C2 C 0.5892(3) 0.4721(2) 0.8035(2) 0.0167(5) Uani 1 1 d . .
C3 C 0.0333(3) 0.2696(2) 0.8046(2) 0.0165(5) Uani 1 1 d . .
C4 C 0.6976(3) -0.0178(3) 0.3504(2) 0.0223(6) Uani 1 1 d . .
H4A H 0.649407 -0.077136 0.376177 0.027 Uiso 1 1 calc R U
H4AB H 0.773586 0.033560 0.403090 0.027 Uiso 1 1 calc R U
C5 C 0.7556(3) -0.0696(2) 0.2655(2) 0.0217(6) Uani 1 1 d . .
H5A H 0.815879 -0.110849 0.286949 0.026 Uiso 1 1 calc R U
H5AB H 0.681024 -0.122840 0.212719 0.026 Uiso 1 1 calc R U
C6 C 0.8983(3) -0.0323(2) 0.1569(2) 0.0175(6) Uani 1 1 d . .
H6A H 0.831191 -0.079577 0.097084 0.021 Uiso 1 1 calc R U
H6AB H 0.947729 -0.079204 0.181260 0.021 Uiso 1 1 calc R U
C7 C 0.9966(3) 0.0597(2) 0.1336(2) 0.0161(5) Uani 1 1 d . .
H7A H 1.062765 0.107578 0.193743 0.019 Uiso 1 1 calc R U
H7AB H 1.047414 0.027939 0.085586 0.019 Uiso 1 1 calc R U
C8 C 1.0169(3) 0.2130(2) 0.0743(2) 0.0177(6) Uani 1 1 d . .
H8A H 1.068343 0.183423 0.025678 0.021 Uiso 1 1 calc R U
H8AB H 1.082642 0.260360 0.134830 0.021 Uiso 1 1 calc R U
C9 C 0.9384(3) 0.2807(2) 0.0350(2) 0.0183(6) Uani 1 1 d . .
H9A H 1.001394 0.336444 0.013060 0.022 Uiso 1 1 calc R U
H9AB H 0.869274 0.231088 -0.022976 0.022 Uiso 1 1 calc R U
C10 C 0.5763(3) 0.1091(3) 0.4174(2) 0.0252(7) Uani 1 1 d . .
H10A H 0.561250 0.062588 0.462130 0.030 Uiso 1 1 calc R U
H10B H 0.491472 0.128341 0.401555 0.030 Uiso 1 1 calc R U
C11 C 0.6886(3) 0.2145(3) 0.4696(2) 0.0234(6) Uani 1 1 d . .
H11A H 0.666618 0.252069 0.531873 0.028 Uiso 1 1 calc R U
H11B H 0.774818 0.196971 0.484807 0.028 Uiso 1 1 calc R U
C12 C 0.7923(3) 0.3926(2) 0.4601(2) 0.0221(6) Uani 1 1 d . .
H12A H 0.880703 0.386070 0.488404 0.026 Uiso 1 1 calc R U
H12B H 0.753182 0.428414 0.514331 0.026 Uiso 1 1 calc R U
C13 C 0.8129(3) 0.4619(2) 0.3911(2) 0.0224(6) Uani 1 1 d . .
H13A H 0.723980 0.464687 0.359919 0.027 Uiso 1 1 calc R U
H13B H 0.868257 0.538741 0.427753 0.027 Uiso 1 1 calc R U
C14 C 0.9202(3) 0.4911(2) 0.2628(2) 0.0183(6) Uani 1 1 d . .
H14A H 0.992530 0.557781 0.304556 0.022 Uiso 1 1 calc R U
H14B H 0.841677 0.514897 0.240097 0.022 Uiso 1 1 calc R U
C15 C 0.9716(3) 0.4350(2) 0.1759(2) 0.0165(5) Uani 1 1 d . .
H15A H 1.005504 0.490020 0.141305 0.020 Uiso 1 1 calc R U
H15B H 1.049493 0.411316 0.200000 0.020 Uiso 1 1 calc R U
C16 C 0.4748(3) -0.0332(3) 0.2655(2) 0.0229(6) Uani 1 1 d . .
H16A H 0.421317 -0.069548 0.306994 0.028 Uiso 1 1 calc R U
H16B H 0.494919 -0.091789 0.215726 0.028 Uiso 1 1 calc R U
C17 C 0.3897(3) 0.0225(3) 0.2141(2) 0.0250(7) Uani 1 1 d . .
H17A H 0.301095 -0.031776 0.179311 0.030 Uiso 1 1 calc R U
H17B H 0.372373 0.083755 0.262863 0.030 Uiso 1 1 calc R U
C18 C 0.3801(3) 0.1184(3) 0.0979(2) 0.0237(6) Uani 1 1 d . .
H18A H 0.368192 0.182875 0.146043 0.028 Uiso 1 1 calc R U
H18B H 0.289114 0.065984 0.066305 0.028 Uiso 1 1 calc R U
C19 C 0.4502(3) 0.1563(3) 0.0225(2) 0.0232(6) Uani 1 1 d . .
H19A H 0.466790 0.092581 -0.023605 0.028 Uiso 1 1 calc R U
H19B H 0.392312 0.187781 -0.015172 0.028 Uiso 1 1 calc R U
C20 C 0.6407(3) 0.2832(3) 0.0005(2) 0.0207(6) Uani 1 1 d . .
H20A H 0.578481 0.312311 -0.036092 0.025 Uiso 1 1 calc R U
H20B H 0.663844 0.224288 -0.046898 0.025 Uiso 1 1 calc R U
C21 C 0.7678(3) 0.3752(3) 0.0539(2) 0.0207(6) Uani 1 1 d . .
H21A H 0.808385 0.409829 0.006292 0.025 Uiso 1 1 calc R U
H21B H 0.743147 0.432784 0.101726 0.025 Uiso 1 1 calc R U
N1 N 0.1372(3) 0.3138(2) 0.8563(2) 0.0248(6) Uani 1 1 d . .
N2 N 0.6035(2) 0.0436(2) 0.32674(17) 0.0174(5) Uani 1 1 d . .
N3 N 0.8703(2) 0.33828(18) 0.10582(16) 0.0136(4) Uani 1 1 d . .
O1 O 0.8303(2) 0.01421(16) 0.22950(15) 0.0177(4) Uani 1 1 d . .
O2 O 0.92559(19) 0.12389(16) 0.09466(14) 0.0161(4) Uani 1 1 d . .
O3 O 0.7030(2) 0.28530(17) 0.40846(15) 0.0206(4) Uani 1 1 d . .
O4 O 0.8800(2) 0.41524(15) 0.31814(14) 0.0171(4) Uani 1 1 d . .
O5 O 0.4590(2) 0.06518(17) 0.14633(15) 0.0189(4) Uani 1 1 d . .
O6 O 0.5755(2) 0.23816(18) 0.06967(14) 0.0195(4) Uani 1 1 d . .
S1 S -0.11510(8) 0.20242(6) 0.72921(6) 0.02109(15) Uani 1 1 d . .
Br1 Br 0.06538(3) 0.20956(2) 0.56633(2) 0.01811(7) Uani 1 1 d . .
Br2 Br 0.08084(3) 0.28383(2) 0.37614(2) 0.02162(7) Uani 1 1 d . .
Br3 Br 0.14785(3) 0.06015(2) 0.38782(2) 0.01746(7) Uani 1 1 d . .
Br4 Br 0.35141(3) 0.29649(3) 0.50952(3) 0.03092(8) Uani 1 1 d . .
Br5 Br 0.40440(3) 0.39814(2) 0.80730(2) 0.01960(7) Uani 1 1 d . .
Br6 Br 0.59343(4) 0.55557(3) 0.70918(2) 0.02864(8) Uani 1 1 d . .
Br7 Br 0.68836(3) 0.36379(2) 0.76753(2) 0.01996(7) Uani 1 1 d . .
Br8 Br 0.67780(3) 0.57193(2) 0.93223(2) 0.01910(7) Uani 1 1 d . .
K32 K 0.73527(6) 0.19187(5) 0.21508(4) 0.01375(11) Uani 1 1 d . .

loop_
_atom_site_aniso_label
_atom_site_aniso_U_11
_atom_site_aniso_U_22
_atom_site_aniso_U_33
_atom_site_aniso_U_23
_atom_site_aniso_U_13
_atom_site_aniso_U_12
C1 0.0189(14) 0.0123(12) 0.0145(13) 0.0023(10) 0.0007(10) 0.0039(10)
C2 0.0151(13) 0.0149(13) 0.0163(13) 0.0031(11) -0.0009(10) 0.0011(10)
C3 0.0225(15) 0.0123(12) 0.0192(14) 0.0068(11) 0.0129(12) 0.0067(11)
C4 0.0273(16) 0.0249(16) 0.0192(14) 0.0140(13) 0.0061(12) 0.0073(13)
C5 0.0282(16) 0.0155(14) 0.0255(15) 0.0127(12) 0.0065(13) 0.0066(12)
C6 0.0204(14) 0.0143(13) 0.0176(13) 0.0020(11) 0.0022(11) 0.0085(11)
C7 0.0153(13) 0.0171(13) 0.0148(13) 0.0017(11) 0.0003(10) 0.0068(11)
C8 0.0182(14) 0.0181(14) 0.0196(14) 0.0059(11) 0.0101(11) 0.0071(11)
C9 0.0213(15) 0.0192(14) 0.0141(13) 0.0053(11) 0.0068(11) 0.0036(11)
C10 0.0305(17) 0.0241(16) 0.0205(15) 0.0074(13) 0.0131(13) 0.0025(13)
C11 0.0315(17) 0.0230(16) 0.0153(14) 0.0070(12) 0.0065(12) 0.0050(13)
C12 0.0258(16) 0.0189(14) 0.0157(14) -0.0018(11) 0.0060(12) 0.0025(12)
C13 0.0307(17) 0.0129(13) 0.0220(15) -0.0005(11) 0.0091(13) 0.0073(12)
C14 0.0228(15) 0.0092(12) 0.0205(14) 0.0044(11) 0.0011(11) 0.0018(11)
C15 0.0166(14) 0.0147(13) 0.0168(13) 0.0056(11) 0.0030(11) 0.0012(11)
C16 0.0195(15) 0.0214(15) 0.0246(16) 0.0092(13) 0.0036(12) -0.0021(12)
C17 0.0171(15) 0.0307(17) 0.0251(16) 0.0121(14) 0.0039(12) -0.0001(13)
C18 0.0139(14) 0.0288(17) 0.0278(16) 0.0119(14) 0.0008(12) 0.0032(12)
C19 0.0151(14) 0.0270(16) 0.0220(15) 0.0079(13) -0.0037(11) -0.0006(12)
C20 0.0217(15) 0.0251(16) 0.0163(14) 0.0106(12) 0.0008(11) 0.0053(12)
C21 0.0201(15) 0.0201(15) 0.0257(15) 0.0141(13) 0.0014(12) 0.0063(12)
N1 0.0257(14) 0.0183(13) 0.0261(14) 0.0031(11) 0.0068(11) 0.0018(11)
N2 0.0183(12) 0.0160(12) 0.0168(12) 0.0054(9) 0.0061(9) 0.0014(9)
N3 0.0140(11) 0.0117(11) 0.0141(11) 0.0040(9) 0.0016(9) 0.0022(9)
O1 0.0240(11) 0.0135(9) 0.0199(10) 0.0074(8) 0.0102(8) 0.0079(8)
O2 0.0136(9) 0.0162(10) 0.0214(10) 0.0083(8) 0.0047(8) 0.0061(8)
O3 0.0234(11) 0.0192(10) 0.0156(10) 0.0028(8) 0.0019(8) 0.0035(9)
O4 0.0261(11) 0.0100(9) 0.0152(9) 0.0028(7) 0.0048(8) 0.0061(8)
O5 0.0138(10) 0.0236(11) 0.0226(11) 0.0116(9) 0.0056(8) 0.0054(8)
O6 0.0154(10) 0.0250(11) 0.0155(10) 0.0098(8) -0.0024(8) -0.0002(8)
S1 0.0204(4) 0.0162(3) 0.0247(4) 0.0022(3) 0.0040(3) 0.0061(3)
Br1 0.02544(15) 0.01813(14) 0.01238(13) 0.00456(10) 0.00530(11) 0.00838(11)
Br2 0.03614(18) 0.01439(14) 0.01366(13) 0.00445(11) 0.00231(12) 0.00707(12)
Br3 0.02134(14) 0.01377(13) 0.01605(13) 0.00135(10) 0.00356(11) 0.00609(11)
Br4 0.01812(16) 0.02574(17) 0.03709(19) -0.00244(14) 0.00101(13) -0.00048(13)
Br5 0.01388(13) 0.01937(14) 0.02409(15) 0.00670(12) 0.00275(11) 0.00247(11)
Br6 0.03194(18) 0.02838(17) 0.02577(17) 0.01649(14) 0.00210(13) 0.00224(14)
Br7 0.01862(14) 0.01723(14) 0.02052(14) -0.00013(11) 0.00511(11) 0.00422(11)
Br8 0.02081(15) 0.01455(13) 0.01786(14) 0.00046(11) 0.00178(11) 0.00328(11)
K32 0.0144(3) 0.0125(3) 0.0135(3) 0.0038(2) 0.0023(2) 0.0026(2)

loop_
_atom_type_symbol
_atom_type_description
_atom_type_scat_dispersion_real
_atom_type_scat_dispersion_imag
_atom_type_scat_source
C C 0.0033 0.0016 'International Tables Vol C Tables 4.2.6.8 and 6.1.1.4'
H H 0.0000 0.0000 'International Tables Vol C Tables 4.2.6.8 and 6.1.1.4'
N N 0.0061 0.0033 'International Tables Vol C Tables 4.2.6.8 and 6.1.1.4'
O O 0.0106 0.0060 'International Tables Vol C Tables 4.2.6.8 and 6.1.1.4'
S S 0.1246 0.1234 'International Tables Vol C Tables 4.2.6.8 and 6.1.1.4'
Br Br -0.2901 2.4595 'International Tables Vol C Tables 4.2.6.8 and 6.1.1.4'
K K 0.2009 0.2494 'International Tables Vol C Tables 4.2.6.8 and 6.1.1.4'

loop_
_geom_angle_atom_site_label_1
_geom_angle_atom_site_label_2
_geom_angle_atom_site_label_3
_geom_angle
_geom_angle_site_symmetry_3
Br4 C1 Br3 110.37(13) .
Br4 C1 Br1 110.28(13) .
Br3 C1 Br1 109.12(13) .
Br4 C1 Br2 108.37(13) .
Br3 C1 Br2 110.92(13) .
Br1 C1 Br2 107.74(13) .
Br5 C2 Br8 108.87(14) .
Br5 C2 Br6 110.74(14) .
Br8 C2 Br6 109.51(14) .
Br5 C2 Br7 110.30(14) .
Br8 C2 Br7 108.58(13) .
Br6 C2 Br7 108.80(14) .
N1 C3 S1 178.3(3) .
N2 C4 C5 114.7(2) .
N2 C4 H4A 108.6 .
C5 C4 H4A 108.6 .
N2 C4 H4AB 108.6 .
C5 C4 H4AB 108.6 .
H4A C4 H4AB 107.6 .
O1 C5 C4 109.9(2) .
O1 C5 H5A 109.7 .
C4 C5 H5A 109.7 .
O1 C5 H5AB 109.7 .
C4 C5 H5AB 109.7 .
H5A C5 H5AB 108.2 .
O1 C6 C7 109.3(2) .
O1 C6 H6A 109.8 .
C7 C6 H6A 109.8 .
O1 C6 H6AB 109.8 .
C7 C6 H6AB 109.8 .
H6A C6 H6AB 108.3 .
O2 C7 C6 109.9(2) .
O2 C7 H7A 109.7 .
C6 C7 H7A 109.7 .
O2 C7 H7AB 109.7 .
C6 C7 H7AB 109.7 .
H7A C7 H7AB 108.2 .
O2 C8 C9 109.4(2) .
O2 C8 H8A 109.8 .
C9 C8 H8A 109.8 .
O2 C8 H8AB 109.8 .
C9 C8 H8AB 109.8 .
H8A C8 H8AB 108.2 .
N3 C9 C8 114.0(2) .
N3 C9 H9A 108.7 .
C8 C9 H9A 108.7 .
N3 C9 H9AB 108.7 .
C8 C9 H9AB 108.7 .
H9A C9 H9AB 107.6 .
N2 C10 C11 114.0(3) .
N2 C10 H10A 108.8 .
C11 C10 H10A 108.8 .
N2 C10 H10B 108.8 .
C11 C10 H10B 108.8 .
H10A C10 H10B 107.6 .
O3 C11 C10 108.9(2) .
O3 C11 H11A 109.9 .
C10 C11 H11A 109.9 .
O3 C11 H11B 109.9 .
C10 C11 H11B 109.9 .
H11A C11 H11B 108.3 .
O3 C12 C13 109.3(2) .
O3 C12 H12A 109.8 .
C13 C12 H12A 109.8 .
O3 C12 H12B 109.8 .
C13 C12 H12B 109.8 .
H12A C12 H12B 108.3 .
O4 C13 C12 109.6(2) .
O4 C13 H13A 109.8 .
C12 C13 H13A 109.8 .
O4 C13 H13B 109.8 .
C12 C13 H13B 109.8 .
H13A C13 H13B 108.2 .
O4 C14 C15 109.5(2) .
O4 C14 H14A 109.8 .
C15 C14 H14A 109.8 .
O4 C14 H14B 109.8 .
C15 C14 H14B 109.8 .
H14A C14 H14B 108.2 .
N3 C15 C14 114.6(2) .
N3 C15 H15A 108.6 .
C14 C15 H15A 108.6 .
N3 C15 H15B 108.6 .
C14 C15 H15B 108.6 .
H15A C15 H15B 107.6 .
N2 C16 C17 113.6(3) .
N2 C16 H16A 108.8 .
C17 C16 H16A 108.8 .
N2 C16 H16B 108.8 .
C17 C16 H16B 108.8 .
H16A C16 H16B 107.7 .
O5 C17 C16 109.7(2) .
O5 C17 H17A 109.7 .
C16 C17 H17A 109.7 .
O5 C17 H17B 109.7 .
C16 C17 H17B 109.7 .
H17A C17 H17B 108.2 .
O5 C18 C19 109.5(2) .
O5 C18 H18A 109.8 .
C19 C18 H18A 109.8 .
O5 C18 H18B 109.8 .
C19 C18 H18B 109.8 .
H18A C18 H18B 108.2 .
O6 C19 C18 109.1(2) .
O6 C19 H19A 109.9 .
C18 C19 H19A 109.9 .
O6 C19 H19B 109.9 .
C18 C19 H19B 109.9 .
H19A C19 H19B 108.3 .
O6 C20 C21 109.3(2) .
O6 C20 H20A 109.8 .
C21 C20 H20A 109.8 .
O6 C20 H20B 109.8 .
C21 C20 H20B 109.8 .
H20A C20 H20B 108.3 .
N3 C21 C20 113.7(2) .
N3 C21 H21A 108.8 .
C20 C21 H21A 108.8 .
N3 C21 H21B 108.8 .
C20 C21 H21B 108.8 .
H21A C21 H21B 107.7 .
C4 N2 C10 109.7(2) .
C4 N2 C16 110.7(2) .
C10 N2 C16 109.3(2) .
C4 N2 K32 107.37(16) .
C10 N2 K32 110.71(17) .
C16 N2 K32 109.00(16) .
C15 N3 C9 108.9(2) .
C15 N3 C21 109.5(2) .
C9 N3 C21 109.4(2) .
C15 N3 K32 108.52(15) .
C9 N3 K32 111.45(16) .
C21 N3 K32 109.03(16) .
C5 O1 C6 110.3(2) .
C5 O1 K32 120.57(16) .
C6 O1 K32 119.83(15) .
C7 O2 C8 110.8(2) .
C7 O2 K32 112.35(15) .
C8 O2 K32 114.03(15) .
C11 O3 C12 111.0(2) .
C11 O3 K32 116.70(17) .
C12 O3 K32 116.58(16) .
C13 O4 C14 109.4(2) .
C13 O4 K32 111.86(16) .
C14 O4 K32 118.25(16) .
C17 O5 C18 110.2(2) .
C17 O5 K32 116.98(17) .
C18 O5 K32 113.34(16) .
C19 O6 C20 110.8(2) .
C19 O6 K32 116.50(16) .
C20 O6 K32 118.28(16) .
C1 Br2 K32 130.32(9) 1_455
O1 K32 O6 135.59(7) .
O1 K32 O4 123.05(6) .
O6 K32 O4 96.40(6) .
O1 K32 O5 95.67(6) .
O6 K32 O5 60.16(6) .
O4 K32 O5 136.52(6) .
O1 K32 O3 103.35(6) .
O6 K32 O3 114.59(6) .
O4 K32 O3 60.03(6) .
O5 K32 O3 94.91(6) .
O1 K32 O2 59.04(5) .
O6 K32 O2 96.23(6) .
O4 K32 O2 102.03(6) .
O5 K32 O2 115.66(6) .
O3 K32 O2 144.91(6) .
O1 K32 N3 118.15(6) .
O6 K32 N3 61.15(6) .
O4 K32 N3 61.19(6) .
O5 K32 N3 120.00(6) .
O3 K32 N3 119.87(6) .
O2 K32 N3 60.19(6) .
O1 K32 N2 61.07(6) .
O6 K32 N2 119.79(7) .
O4 K32 N2 118.60(6) .
O5 K32 N2 60.86(6) .
O3 K32 N2 60.15(6) .
O2 K32 N2 119.16(6) .
N3 K32 N2 179.03(7) .
O1 K32 Br2 67.68(5) 1_655
O6 K32 Br2 143.93(5) 1_655
O4 K32 Br2 55.43(4) 1_655
O5 K32 Br2 155.77(4) 1_655
O3 K32 Br2 73.29(4) 1_655
O2 K32 Br2 71.87(4) 1_655
N3 K32 Br2 84.03(5) 1_655
N2 K32 Br2 95.09(5) 1_655

loop_
_geom_bond_atom_site_label_1
_geom_bond_atom_site_label_2
_geom_bond_distance
_geom_bond_site_symmetry_2
C1 Br4 1.938(3) .
C1 Br3 1.938(3) .
C1 Br1 1.938(3) .
C1 Br2 1.944(3) .
C2 Br5 1.931(3) .
C2 Br8 1.937(3) .
C2 Br6 1.940(3) .
C2 Br7 1.949(3) .
C3 N1 1.152(4) .
C3 S1 1.661(3) .
C4 N2 1.468(4) .
C4 C5 1.510(4) .
C4 H4A 0.9900 .
C4 H4AB 0.9900 .
C5 O1 1.420(3) .
C5 H5A 0.9900 .
C5 H5AB 0.9900 .
C6 O1 1.425(3) .
C6 C7 1.503(4) .
C6 H6A 0.9900 .
C6 H6AB 0.9900 .
C7 O2 1.415(3) .
C7 H7A 0.9900 .
C7 H7AB 0.9900 .
C8 O2 1.419(3) .
C8 C9 1.504(4) .
C8 H8A 0.9900 .
C8 H8AB 0.9900 .
C9 N3 1.469(4) .
C9 H9A 0.9900 .
C9 H9AB 0.9900 .
C10 N2 1.469(4) .
C10 C11 1.508(5) .
C10 H10A 0.9900 .
C10 H10B 0.9900 .
C11 O3 1.421(4) .
C11 H11A 0.9900 .
C11 H11B 0.9900 .
C12 O3 1.422(4) .
C12 C13 1.502(4) .
C12 H12A 0.9900 .
C12 H12B 0.9900 .
C13 O4 1.423(3) .
C13 H13A 0.9900 .
C13 H13B 0.9900 .
C14 O4 1.433(3) .
C14 C15 1.510(4) .
C14 H14A 0.9900 .
C14 H14B 0.9900 .
C15 N3 1.467(4) .
C15 H15A 0.9900 .
C15 H15B 0.9900 .
C16 N2 1.470(4) .
C16 C17 1.513(4) .
C16 H16A 0.9900 .
C16 H16B 0.9900 .
C17 O5 1.422(3) .
C17 H17A 0.9900 .
C17 H17B 0.9900 .
C18 O5 1.424(4) .
C18 C19 1.495(4) .
C18 H18A 0.9900 .
C18 H18B 0.9900 .
C19 O6 1.419(4) .
C19 H19A 0.9900 .
C19 H19B 0.9900 .
C20 O6 1.432(3) .
C20 C21 1.504(4) .
C20 H20A 0.9900 .
C20 H20B 0.9900 .
C21 N3 1.472(4) .
C21 H21A 0.9900 .
C21 H21B 0.9900 .
N2 K32 2.992(2) .
N3 K32 2.962(2) .
O1 K32 2.775(2) .
O2 K32 2.936(2) .
O3 K32 2.842(2) .
O4 K32 2.830(2) .
O5 K32 2.835(2) .
O6 K32 2.793(2) .
Br2 K32 3.7567(7) 1_455

loop_
_geom_torsion_atom_site_label_1
_geom_torsion_atom_site_label_2
_geom_torsion_atom_site_label_3
_geom_torsion_atom_site_label_4
_geom_torsion
N2 C4 C5 O1 60.8(3)
O1 C6 C7 O2 -62.1(3)
O2 C8 C9 N3 65.7(3)
N2 C10 C11 O3 63.1(3)
O3 C12 C13 O4 -64.5(3)
O4 C14 C15 N3 62.6(3)
N2 C16 C17 O5 64.7(3)
O5 C18 C19 O6 -64.2(3)
O6 C20 C21 N3 62.9(3)
C5 C4 N2 C10 -168.2(3)
C5 C4 N2 C16 71.0(3)
C5 C4 N2 K32 -47.8(3)
C11 C10 N2 C4 77.9(3)
C11 C10 N2 C16 -160.5(3)
C11 C10 N2 K32 -40.4(3)
C17 C16 N2 C4 -163.2(2)
C17 C16 N2 C10 75.8(3)
C17 C16 N2 K32 -45.3(3)
C14 C15 N3 C9 -170.2(2)
C14 C15 N3 C21 70.2(3)
C14 C15 N3 K32 -48.7(3)
C8 C9 N3 C15 76.0(3)
C8 C9 N3 C21 -164.3(2)
C8 C9 N3 K32 -43.7(3)
C20 C21 N3 C15 -164.7(2)
C20 C21 N3 C9 76.0(3)
C20 C21 N3 K32 -46.1(3)
C4 C5 O1 C6 173.3(2)
C4 C5 O1 K32 -40.1(3)
C7 C6 O1 C5 -169.5(2)
C7 C6 O1 K32 43.7(3)
C6 C7 O2 C8 178.6(2)
C6 C7 O2 K32 49.7(2)
C9 C8 O2 C7 -178.9(2)
C9 C8 O2 K32 -50.9(3)
C10 C11 O3 C12 170.7(2)
C10 C11 O3 K32 -52.5(3)
C13 C12 O3 C11 175.8(2)
C13 C12 O3 K32 38.9(3)
C12 C13 O4 C14 -170.2(2)
C12 C13 O4 K32 56.8(3)
C15 C14 O4 C13 -171.3(2)
C15 C14 O4 K32 -41.7(3)
C16 C17 O5 C18 -179.7(3)
C16 C17 O5 K32 -48.3(3)
C19 C18 O5 C17 -176.4(3)
C19 C18 O5 K32 50.3(3)
C18 C19 O6 C20 -175.3(2)
C18 C19 O6 K32 45.7(3)
C21 C20 O6 C19 175.9(2)
C21 C20 O6 K32 -45.9(3)
